data_7033384
loop_
_publ_author_name
'D'Alessio, Daniel'
'Lombardo, Daniel M.'
'Vaughan, Jamila G.'
'Skelton, Brian W.'
'Barnard, Keith R.'
'Ogden, Mark I.'

_publ_section_title
;
 Structural variations in metal complexes of a tertiary \a-hydroxyoxime.
;
_journal_issue 16
_journal_name_full 'Dalton transactions (Cambridge, England : 2003)'
_journal_page_first 7163
_journal_page_last 7168
_journal_paper_doi 10.1039/c4dt03393k
_journal_volume 44
_journal_year 2015
_chemical_formula_moiety 'C60 H78 Co3 N4 O12'
_chemical_formula_sum 'C60 H78 Co3 N4 O12'
_chemical_formula_weight 1224.05
_chemical_name_systematic
;
 ?
;
_space_group_IT_number 56
_symmetry_cell_setting orthorhombic
_symmetry_space_group_name_Hall '-P 2ab 2ac'
_symmetry_space_group_name_H-M 'P c c n'
_atom_sites_solution_hydrogens geom
_atom_sites_solution_primary direct
_atom_sites_solution_secondary difmap
_audit_creation_date 2011-06-10T12:38:33-00:00
_audit_creation_method 'WinGX routine CIF_UPDATE'
_audit_update_record
;
2014-11-24 deposited with the CCDC.
2014-12-10 downloaded from the CCDC.
;
_cell_angle_alpha 90
_cell_angle_beta 90
_cell_angle_gamma 90
_cell_formula_units_Z 4
_cell_length_a 27.6849(9)
_cell_length_b 23.9258(5)
_cell_length_c 10.9518(2)
_cell_measurement_reflns_used 22723
_cell_measurement_temperature 100(2)
_cell_measurement_theta_max 32.3748
_cell_measurement_theta_min 3.4758
_cell_volume 7254.3(3)
_computing_cell_refinement
;
        CrysAlisPro, Oxford Diffraction Ltd.,
        Version 1.171.33.52 (release 06-11-2009 CrysAlis171 .NET)
        (compiled Nov  6 2009,16:24:50)
;
_computing_data_collection
;
        CrysAlisPro, Oxford Diffraction Ltd.,
        Version 1.171.33.52 (release 06-11-2009 CrysAlis171 .NET)
        (compiled Nov  6 2009,16:24:50)
;
_computing_data_reduction
;
        CrysAlisPro, Oxford Diffraction Ltd.,
        Version 1.171.33.52 (release 06-11-2009 CrysAlis171 .NET)
        (compiled Nov  6 2009,16:24:50)
;
_computing_molecular_graphics 'Diamond (Brandenburg, K., (1999)'
_computing_publication_material 'WinGX Farrugia, L. J. (1999)'
_computing_structure_refinement 'SHELXL-97 (Sheldrick, 2008)'
_computing_structure_solution 'SIR92 (Altomare et al., 1994)'
_diffrn_ambient_temperature 100(2)
_diffrn_detector_area_resol_mean 10.4738
_diffrn_measured_fraction_theta_full 0.998
_diffrn_measured_fraction_theta_max 0.998
_diffrn_measurement_device_type 'Oxford Diffraction Gemini diffractometer'
_diffrn_measurement_method '\w scans'
_diffrn_orient_matrix_UB_11 0.0000109796
_diffrn_orient_matrix_UB_12 -0.0044377833
_diffrn_orient_matrix_UB_13 0.0253543142
_diffrn_orient_matrix_UB_21 0.0309039361
_diffrn_orient_matrix_UB_22 -0.0257803139
_diffrn_orient_matrix_UB_23 -0.0033698978
_diffrn_orient_matrix_UB_31 0.0570311836
_diffrn_orient_matrix_UB_32 0.0139885441
_diffrn_orient_matrix_UB_33 0.0018275721
_diffrn_radiation_monochromator graphite
_diffrn_radiation_type MoK\a
_diffrn_radiation_wavelength 0.71073
_diffrn_reflns_av_R_equivalents 0.065
_diffrn_reflns_av_unetI/netI 0.0426
_diffrn_reflns_limit_h_max 35
_diffrn_reflns_limit_h_min -35
_diffrn_reflns_limit_k_max 31
_diffrn_reflns_limit_k_min -31
_diffrn_reflns_limit_l_max 14
_diffrn_reflns_limit_l_min -14
_diffrn_reflns_number 82326
_diffrn_reflns_theta_full 27.5
_diffrn_reflns_theta_max 27.5
_diffrn_reflns_theta_min 3.49
_exptl_absorpt_coefficient_mu 0.73
_exptl_absorpt_correction_T_max 0.944
_exptl_absorpt_correction_T_min 0.846
_exptl_absorpt_correction_type analytical
_exptl_absorpt_process_details
;
        CrysAlisPro, Oxford Diffraction Ltd.,
        Version 1.171.33.52 (release 06-11-2009 CrysAlis171 .NET)
        (compiled Nov  6 2009,16:24:50)
Analytical numeric absorption correction using a multifaceted crystal
                        model based on expressions derived by R.C. Clark & J.S.
        (Clark, R. C. & Reid, J. S. (1995). Acta Cryst. A51, 887-897)
;
_exptl_crystal_colour dark_brown
_exptl_crystal_density_diffrn 1.121
_exptl_crystal_density_method 'not measured'
_exptl_crystal_description slab
_exptl_crystal_F_000 2572
_exptl_crystal_size_max 0.32
_exptl_crystal_size_mid 0.22
_exptl_crystal_size_min 0.09
_platon_squeeze_details
;
;
_refine_diff_density_max 0.639
_refine_diff_density_min -0.738
_refine_diff_density_rms 0.129
_refine_ls_extinction_method none
_refine_ls_goodness_of_fit_ref 1.095
_refine_ls_hydrogen_treatment mixed
_refine_ls_matrix_type full
_refine_ls_number_parameters 417
_refine_ls_number_reflns 8320
_refine_ls_number_restraints 2
_refine_ls_restrained_S_all 1.095
_refine_ls_R_factor_all 0.1014
_refine_ls_R_factor_gt 0.0841
_refine_ls_shift/su_max 0.001
_refine_ls_shift/su_mean 0
_refine_ls_structure_factor_coef Fsqd
_refine_ls_weighting_details 'calc w=1/[\s^2^(Fo^2^)+(0.0650P)^2^+70.0663P] where P=(Fo^2^+2Fc^2^)/3'
_refine_ls_weighting_scheme calc
_refine_ls_wR_factor_gt 0.2389
_refine_ls_wR_factor_ref 0.2451
_reflns_number_gt 6422
_reflns_number_total 8320
_reflns_threshold_expression I>2\s(I)
_cod_data_source_file c4dt03393k2.cif
_cod_data_source_block modd218
_cod_depositor_comments 'Adding full bibliography for 7033377--7033384.cif.'
_cod_original_sg_symbol_Hall '-p 2ab 2ac'
_cod_database_code 7033384

loop_
_symmetry_equiv_pos_as_xyz
'x, y, z'
'-x+1/2, -y+1/2, z'
'-x, y+1/2, -z+1/2'
'x+1/2, -y, -z+1/2'
'-x, -y, -z'
'x-1/2, y-1/2, -z'
'x, -y-1/2, z-1/2'
'-x-1/2, y, z-1/2'

loop_
_atom_site_label
_atom_site_type_symbol
_atom_site_fract_x
_atom_site_fract_y
_atom_site_fract_z
_atom_site_U_iso_or_equiv
_atom_site_adp_type
_atom_site_occupancy
_atom_site_symmetry_multiplicity
_atom_site_calc_flag
_atom_site_refinement_flags
_atom_site_disorder_assembly
_atom_site_disorder_group
Co1 Co 0.59766(3) 0.55689(3) 0.46205(7) 0.0226(2) Uani 1 1 d . . .
Co2 Co 0.5 0.5 0.5 0.0201(2) Uani 1 2 d S . .
C1 C 0.5563(2) 0.6368(2) 0.6410(5) 0.0232(11) Uani 1 1 d . . .
C111 C 0.5188(2) 0.6661(2) 0.7153(6) 0.0259(12) Uani 1 1 d . . .
C112 C 0.5124(2) 0.6529(3) 0.8371(6) 0.0338(14) Uani 1 1 d . . .
H112 H 0.5318 0.6247 0.8734 0.041 Uiso 1 1 calc R . .
C113 C 0.4780(3) 0.6804(3) 0.9069(7) 0.0443(17) Uani 1 1 d . . .
H113 H 0.4741 0.6716 0.9909 0.053 Uiso 1 1 calc R . .
C114 C 0.4497(2) 0.7207(3) 0.8527(8) 0.0447(18) Uani 1 1 d . . .
H114 H 0.4261 0.7397 0.9002 0.054 Uiso 1 1 calc R . .
C115 C 0.4549(2) 0.7340(3) 0.7296(7) 0.0394(17) Uani 1 1 d . . .
H115 H 0.435 0.7617 0.6928 0.047 Uiso 1 1 calc R . .
C116 C 0.4897(2) 0.7061(2) 0.6617(7) 0.0325(14) Uani 1 1 d . . .
H116 H 0.4936 0.7146 0.5776 0.039 Uiso 1 1 calc R . .
C121 C 0.6065(2) 0.6612(2) 0.6213(6) 0.0265(12) Uani 1 1 d D . .
C122 C 0.6327(2) 0.6687(3) 0.7444(6) 0.0305(13) Uani 1 1 d . . .
H12A H 0.6127 0.6925 0.7986 0.037 Uiso 1 1 calc R . .
H12B H 0.6365 0.6318 0.7841 0.037 Uiso 1 1 calc R . .
C123 C 0.6823(2) 0.6955(3) 0.7283(7) 0.0377(15) Uani 1 1 d . . .
H12C H 0.698 0.6999 0.8089 0.045 Uiso 1 1 calc R . .
H12D H 0.7029 0.6711 0.6772 0.045 Uiso 1 1 calc R . .
C124 C 0.6771(2) 0.7519(3) 0.6683(7) 0.0409(16) Uani 1 1 d . . .
H12E H 0.7093 0.7693 0.659 0.049 Uiso 1 1 calc R . .
H12F H 0.6572 0.7766 0.7206 0.049 Uiso 1 1 calc R . .
C125 C 0.6531(2) 0.7459(3) 0.5422(7) 0.0363(15) Uani 1 1 d . . .
H12G H 0.6741 0.7233 0.4881 0.044 Uiso 1 1 calc R . .
H12H H 0.6491 0.7833 0.5047 0.044 Uiso 1 1 calc R . .
C126 C 0.6034(2) 0.7174(2) 0.5555(6) 0.0305(13) Uani 1 1 d . . .
H12I H 0.5815 0.7424 0.6015 0.037 Uiso 1 1 calc R . .
H12J H 0.5893 0.7116 0.4734 0.037 Uiso 1 1 calc R . .
N1 N 0.54762(17) 0.58957(18) 0.5860(4) 0.0230(9) Uani 1 1 d . . .
O1 O 0.50340(14) 0.56664(15) 0.5974(4) 0.0237(8) Uani 1 1 d . . .
O121 O 0.63263(15) 0.62096(17) 0.5493(4) 0.0303(9) Uani 1 1 d D . .
H121 H 0.6545(18) 0.6331(16) 0.508(5) 0.04(2) Uiso 1 1 d D . .
O221 O 0.53547(14) 0.53607(15) 0.3743(4) 0.0226(8) Uani 1 1 d . . .
C2 C 0.4537(2) 0.5563(2) 0.3178(5) 0.0228(11) Uani 1 1 d . . .
N2 N 0.44602(16) 0.52852(18) 0.4168(4) 0.0210(9) Uani 1 1 d . A .
O2 O 0.39992(14) 0.51663(16) 0.4521(4) 0.0247(8) Uani 1 1 d . . .
C211 C 0.4127(3) 0.5708(4) 0.2320(9) 0.025(4) Uani 0.5 1 d PG A 1
C212 C 0.3903(4) 0.5279(4) 0.1679(11) 0.041(4) Uani 0.5 1 d PG A 1
H212 H 0.399 0.4902 0.1831 0.049 Uiso 0.5 1 calc PR A 1
C213 C 0.3551(4) 0.5403(5) 0.0815(9) 0.042(4) Uani 0.5 1 d PG A 1
H213 H 0.3398 0.511 0.0376 0.051 Uiso 0.5 1 calc PR A 1
C214 C 0.3424(3) 0.5956(5) 0.0592(8) 0.039(4) Uani 0.5 1 d PG A 1
H214 H 0.3183 0.604 0.0002 0.046 Uiso 0.5 1 calc PR A 1
C215 C 0.3648(3) 0.6385(4) 0.1234(10) 0.042(4) Uani 0.5 1 d PG A 1
H215 H 0.3561 0.6762 0.1082 0.05 Uiso 0.5 1 calc PR A 1
C216 C 0.4000(3) 0.6261(4) 0.2098(9) 0.032(3) Uani 0.5 1 d PG A 1
H216 H 0.4153 0.6554 0.2536 0.038 Uiso 0.5 1 calc PR A 1
C221 C 0.50709(19) 0.5662(2) 0.2893(5) 0.0223(11) Uani 1 1 d . A .
C222 C 0.5167(2) 0.6295(2) 0.2988(5) 0.0249(11) Uani 1 1 d . . .
H22A H 0.512 0.6414 0.3846 0.03 Uiso 1 1 calc R A .
H22B H 0.4927 0.6496 0.2482 0.03 Uiso 1 1 calc R . .
C223 C 0.5680(2) 0.6466(3) 0.2572(6) 0.0282(12) Uani 1 1 d . A .
H22C H 0.5709 0.6878 0.2574 0.034 Uiso 1 1 calc R . .
H22D H 0.5922 0.6314 0.315 0.034 Uiso 1 1 calc R . .
C224 C 0.5780(2) 0.6245(3) 0.1305(6) 0.0330(13) Uani 1 1 d . . .
H22E H 0.6119 0.6331 0.1084 0.04 Uiso 1 1 calc R A .
H22F H 0.5568 0.6439 0.0715 0.04 Uiso 1 1 calc R . .
C225 C 0.5697(2) 0.5610(3) 0.1205(6) 0.0329(13) Uani 1 1 d . A .
H22G H 0.5754 0.5488 0.0353 0.039 Uiso 1 1 calc R . .
H22H H 0.593 0.5412 0.1737 0.039 Uiso 1 1 calc R . .
C226 C 0.5179(2) 0.5461(2) 0.1587(5) 0.0246(11) Uani 1 1 d . . .
H22I H 0.5135 0.5051 0.1541 0.029 Uiso 1 1 calc R A .
H22J H 0.4948 0.5637 0.1013 0.029 Uiso 1 1 calc R . .
C231 C 0.4134(4) 0.5809(4) 0.2466(9) 0.029(5) Uani 0.5 1 d PG A 2
C232 C 0.3955(4) 0.5519(4) 0.1463(11) 0.045(4) Uani 0.5 1 d PG A 2
H232 H 0.4087 0.5165 0.1253 0.054 Uiso 0.5 1 calc PR A 2
C233 C 0.3584(4) 0.5746(5) 0.0767(9) 0.045(4) Uani 0.5 1 d PG A 2
H233 H 0.3463 0.5548 0.0082 0.054 Uiso 0.5 1 calc PR A 2
C234 C 0.3392(3) 0.6264(5) 0.1074(9) 0.039(3) Uani 0.5 1 d PG A 2
H234 H 0.3138 0.6419 0.0598 0.047 Uiso 0.5 1 calc PR A 2
C235 C 0.3570(3) 0.6554(3) 0.2076(10) 0.037(3) Uani 0.5 1 d PG A 2
H235 H 0.3438 0.6908 0.2286 0.044 Uiso 0.5 1 calc PR A 2
C236 C 0.3941(3) 0.6327(4) 0.2772(9) 0.030(3) Uani 0.5 1 d PG A 2
H236 H 0.4063 0.6525 0.3458 0.036 Uiso 0.5 1 calc PR A 2
O11 O 0.65478(15) 0.54585(18) 0.3508(4) 0.0320(10) Uani 1 1 d . B .
O12 O 0.69199(19) 0.6274(2) 0.3745(6) 0.0565(15) Uani 1 1 d . B .
C11 C 0.6869(2) 0.5821(3) 0.3254(7) 0.0411(17) Uani 1 1 d . . .
C12 C 0.7209(8) 0.5556(7) 0.221(2) 0.036(5) Uani 0.5 1 d P B 1
H12 H 0.7082 0.5179 0.1976 0.043 Uiso 0.5 1 calc PR B 1
C13 C 0.772(4) 0.550(3) 0.266(10) 0.036(7) Uani 0.5 1 d P B 1
H13A H 0.7942 0.5551 0.1986 0.054 Uiso 0.5 1 calc PR B 1
H13B H 0.776 0.5121 0.3006 0.054 Uiso 0.5 1 calc PR B 1
H13C H 0.7777 0.5776 0.3298 0.054 Uiso 0.5 1 calc PR B 1
C14 C 0.7160(5) 0.5961(6) 0.1088(13) 0.040(3) Uani 0.5 1 d P B 1
H14A H 0.7312 0.5791 0.037 0.06 Uiso 0.5 1 calc PR B 1
H14B H 0.732 0.6316 0.1275 0.06 Uiso 0.5 1 calc PR B 1
H14C H 0.6817 0.6028 0.092 0.06 Uiso 0.5 1 calc PR B 1
C15 C 0.7232(7) 0.5784(7) 0.2227(18) 0.030(4) Uani 0.5 1 d P B 2
H15 H 0.7279 0.6169 0.1893 0.037 Uiso 0.5 1 calc PR B 2
C16 C 0.771(4) 0.560(3) 0.276(10) 0.036(7) Uani 0.5 1 d P B 2
H16A H 0.7916 0.5449 0.2114 0.054 Uiso 0.5 1 calc PR B 2
H16B H 0.765 0.5302 0.3371 0.054 Uiso 0.5 1 calc PR B 2
H16C H 0.7868 0.5914 0.3158 0.054 Uiso 0.5 1 calc PR B 2
C17 C 0.7032(5) 0.5425(8) 0.1215(15) 0.050(4) Uani 0.5 1 d P B 2
H17A H 0.668 0.5465 0.1185 0.075 Uiso 0.5 1 calc PR B 2
H17B H 0.7115 0.5033 0.1367 0.075 Uiso 0.5 1 calc PR B 2
H17C H 0.7171 0.5543 0.0433 0.075 Uiso 0.5 1 calc PR B 2

loop_
_atom_site_aniso_label
_atom_site_aniso_U_11
_atom_site_aniso_U_22
_atom_site_aniso_U_33
_atom_site_aniso_U_23
_atom_site_aniso_U_13
_atom_site_aniso_U_12
Co1 0.0204(4) 0.0195(4) 0.0281(4) 0.0001(3) 0.0029(3) 0.0024(3)
Co2 0.0184(5) 0.0170(5) 0.0248(5) 0.0008(4) 0.0014(4) 0.0027(4)
C1 0.021(3) 0.020(3) 0.029(3) -0.002(2) -0.001(2) 0.003(2)
C111 0.019(3) 0.021(3) 0.038(3) -0.010(2) -0.003(2) -0.001(2)
C112 0.022(3) 0.045(4) 0.034(3) -0.010(3) -0.004(2) 0.009(3)
C113 0.035(4) 0.060(5) 0.037(4) -0.019(3) 0.001(3) 0.003(3)
C114 0.027(3) 0.044(4) 0.064(5) -0.028(4) 0.004(3) 0.008(3)
C115 0.022(3) 0.025(3) 0.072(5) -0.014(3) -0.004(3) 0.006(2)
C116 0.026(3) 0.021(3) 0.050(4) -0.004(3) 0.000(3) 0.003(2)
C121 0.023(3) 0.023(3) 0.033(3) -0.003(2) -0.001(2) 0.006(2)
C122 0.025(3) 0.030(3) 0.036(3) -0.004(3) -0.005(2) 0.003(2)
C123 0.020(3) 0.044(4) 0.048(4) -0.012(3) -0.006(3) 0.008(3)
C124 0.022(3) 0.038(3) 0.062(5) -0.014(3) -0.001(3) -0.006(3)
C125 0.031(3) 0.026(3) 0.052(4) -0.001(3) 0.009(3) 0.002(3)
C126 0.031(3) 0.018(3) 0.043(4) -0.004(2) 0.000(3) -0.002(2)
N1 0.024(2) 0.018(2) 0.027(2) 0.0011(18) 0.0012(19) 0.0008(18)
O1 0.0188(18) 0.0212(19) 0.031(2) 0.0006(15) 0.0016(16) 0.0025(15)
O121 0.023(2) 0.029(2) 0.039(2) -0.0020(19) 0.0042(19) 0.0048(17)
O221 0.0229(19) 0.0174(18) 0.028(2) 0.0022(15) 0.0004(16) 0.0041(15)
C2 0.023(3) 0.019(2) 0.027(3) -0.001(2) -0.002(2) -0.001(2)
N2 0.018(2) 0.020(2) 0.025(2) -0.0026(18) 0.0026(18) 0.0030(17)
O2 0.0201(18) 0.0220(18) 0.032(2) -0.0008(16) 0.0063(16) 0.0014(15)
C211 0.018(8) 0.037(8) 0.020(7) 0.005(6) -0.001(6) 0.013(6)
C212 0.027(7) 0.056(11) 0.039(8) 0.002(8) 0.011(6) 0.007(7)
C213 0.019(6) 0.072(11) 0.037(8) 0.005(8) -0.001(5) 0.004(8)
C214 0.018(7) 0.065(12) 0.032(8) 0.007(8) 0.003(6) 0.010(7)
C215 0.017(6) 0.058(10) 0.052(10) 0.033(8) -0.002(7) 0.003(6)
C216 0.018(6) 0.030(7) 0.048(8) 0.011(7) 0.007(6) 0.004(5)
C221 0.019(3) 0.022(3) 0.025(3) 0.002(2) 0.000(2) 0.001(2)
C222 0.025(3) 0.023(3) 0.027(3) 0.000(2) 0.001(2) 0.005(2)
C223 0.022(3) 0.027(3) 0.035(3) 0.002(2) -0.002(2) 0.002(2)
C224 0.031(3) 0.038(3) 0.030(3) 0.006(3) 0.005(3) -0.005(3)
C225 0.030(3) 0.042(4) 0.027(3) -0.001(3) 0.008(2) 0.002(3)
C226 0.023(3) 0.022(3) 0.029(3) -0.003(2) 0.002(2) -0.001(2)
C231 0.031(10) 0.019(6) 0.036(10) 0.001(6) 0.007(7) -0.015(6)
C232 0.054(10) 0.045(10) 0.035(9) -0.004(8) -0.004(8) -0.001(8)
C233 0.038(10) 0.064(12) 0.034(8) -0.004(9) -0.011(7) 0.016(10)
C234 0.034(8) 0.046(9) 0.037(8) 0.016(7) -0.007(7) -0.004(7)
C235 0.031(7) 0.032(7) 0.048(8) -0.001(6) -0.007(6) 0.002(5)
C236 0.021(6) 0.024(6) 0.045(8) 0.005(6) -0.001(6) -0.002(5)
O11 0.023(2) 0.036(2) 0.037(2) 0.0026(19) 0.0059(18) 0.0048(18)
O12 0.041(3) 0.042(3) 0.087(4) 0.001(3) 0.028(3) -0.002(2)
C11 0.021(3) 0.055(4) 0.046(4) 0.011(3) 0.008(3) 0.011(3)
C12 0.034(8) 0.015(8) 0.060(10) -0.006(9) 0.023(7) -0.007(8)
C13 0.035(4) 0.028(19) 0.045(13) -0.006(16) 0.012(7) 0.003(13)
C14 0.032(7) 0.050(8) 0.039(8) -0.006(6) 0.002(6) -0.006(6)
C15 0.030(8) 0.021(9) 0.040(8) 0.006(9) 0.011(6) 0.006(8)
C16 0.035(4) 0.028(19) 0.045(13) -0.006(16) 0.012(7) 0.003(13)
C17 0.025(7) 0.077(12) 0.047(9) -0.006(8) 0.006(6) 0.016(7)

loop_
_atom_type_symbol
_atom_type_description
_atom_type_scat_dispersion_real
_atom_type_scat_dispersion_imag
_atom_type_scat_source
C C 0.0033 0.0016 'International Tables Vol C Tables 4.2.6.8 and 6.1.1.4'
H H 0 0 'International Tables Vol C Tables 4.2.6.8 and 6.1.1.4'
N N 0.0061 0.0033 'International Tables Vol C Tables 4.2.6.8 and 6.1.1.4'
O O 0.0106 0.006 'International Tables Vol C Tables 4.2.6.8 and 6.1.1.4'
Co Co 0.3494 0.9721 'International Tables Vol C Tables 4.2.6.8 and 6.1.1.4'

loop_
_exptl_crystal_face_index_h
_exptl_crystal_face_index_k
_exptl_crystal_face_index_l
_exptl_crystal_face_perp_dist
1 0 0 0.0433
-1 0 0 0.0433
0 1 0 0.0926
0 -1 0 0.1446
-2 1 1 0.1357
0 1 1 0.1635
-1 1 -1 0.0399
1 -1 1 0.1385
-6 0 -2 0.0413

loop_
_geom_angle_atom_site_label_1
_geom_angle_atom_site_label_2
_geom_angle_atom_site_label_3
_geom_angle
_geom_angle_site_symmetry_1
_geom_angle_site_symmetry_3
O2 Co1 O11 98.21(17) 5_666 .
O2 Co1 O221 92.02(16) 5_666 .
O11 Co1 O221 110.30(17) . .
O2 Co1 O121 115.07(17) 5_666 .
O11 Co1 O121 90.52(18) . .
O221 Co1 O121 143.47(16) . .
O2 Co1 N1 92.64(17) 5_666 .
O11 Co1 N1 164.15(18) . .
O221 Co1 N1 80.66(17) . .
O121 Co1 N1 74.37(17) . .
N2 Co2 N2 180.00(16) 5_666 .
N2 Co2 O221 83.96(18) 5_666 5_666
N2 Co2 O221 96.04(18) . 5_666
N2 Co2 O221 96.04(18) 5_666 .
N2 Co2 O221 83.96(18) . .
O221 Co2 O221 180.00(19) 5_666 .
N2 Co2 O1 90.39(18) 5_666 5_666
N2 Co2 O1 89.61(18) . 5_666
O221 Co2 O1 90.02(16) 5_666 5_666
O221 Co2 O1 89.98(16) . 5_666
N2 Co2 O1 89.61(18) 5_666 .
N2 Co2 O1 90.39(18) . .
O221 Co2 O1 89.98(16) 5_666 .
O221 Co2 O1 90.02(16) . .
O1 Co2 O1 180.0(2) 5_666 .
N1 C1 C111 122.1(5) . .
N1 C1 C121 115.7(5) . .
C111 C1 C121 122.1(5) . .
C116 C111 C112 119.6(6) . .
C116 C111 C1 119.9(6) . .
C112 C111 C1 120.4(5) . .
C111 C112 C113 120.7(6) . .
C111 C112 H112 119.6 . .
C113 C112 H112 119.6 . .
C114 C113 C112 119.1(7) . .
C114 C113 H113 120.5 . .
C112 C113 H113 120.5 . .
C113 C114 C115 121.2(6) . .
C113 C114 H114 119.4 . .
C115 C114 H114 119.4 . .
C116 C115 C114 118.6(6) . .
C116 C115 H115 120.7 . .
C114 C115 H115 120.7 . .
C111 C116 C115 120.7(7) . .
C111 C116 H116 119.6 . .
C115 C116 H116 119.6 . .
O121 C121 C1 106.3(4) . .
O121 C121 C126 111.0(5) . .
C1 C121 C126 110.6(5) . .
O121 C121 C122 108.8(5) . .
C1 C121 C122 110.5(5) . .
C126 C121 C122 109.6(5) . .
C123 C122 C121 111.8(5) . .
C123 C122 H12A 109.3 . .
C121 C122 H12A 109.3 . .
C123 C122 H12B 109.3 . .
C121 C122 H12B 109.3 . .
H12A C122 H12B 107.9 . .
C124 C123 C122 109.9(5) . .
C124 C123 H12C 109.7 . .
C122 C123 H12C 109.7 . .
C124 C123 H12D 109.7 . .
C122 C123 H12D 109.7 . .
H12C C123 H12D 108.2 . .
C123 C124 C125 110.4(6) . .
C123 C124 H12E 109.6 . .
C125 C124 H12E 109.6 . .
C123 C124 H12F 109.6 . .
C125 C124 H12F 109.6 . .
H12E C124 H12F 108.1 . .
C124 C125 C126 109.9(6) . .
C124 C125 H12G 109.7 . .
C126 C125 H12G 109.7 . .
C124 C125 H12H 109.7 . .
C126 C125 H12H 109.7 . .
H12G C125 H12H 108.2 . .
C121 C126 C125 112.6(5) . .
C121 C126 H12I 109.1 . .
C125 C126 H12I 109.1 . .
C121 C126 H12J 109.1 . .
C125 C126 H12J 109.1 . .
H12I C126 H12J 107.8 . .
C1 N1 O1 118.5(5) . .
C1 N1 Co1 120.2(4) . .
O1 N1 Co1 120.7(3) . .
N1 O1 Co2 109.3(3) . .
C121 O121 Co1 121.2(3) . .
C121 O121 H121 116(3) . .
Co1 O121 H121 111(4) . .
C221 O221 Co2 114.9(3) . .
C221 O221 Co1 131.0(3) . .
Co2 O221 Co1 101.91(18) . .
N2 C2 C231 121.5(6) . .
N2 C2 C211 121.1(6) . .
N2 C2 C221 114.3(5) . .
C231 C2 C221 124.0(6) . .
C211 C2 C221 124.2(6) . .
C2 N2 O2 120.0(4) . .
C2 N2 Co2 117.6(4) . .
O2 N2 Co2 122.1(3) . .
N2 O2 Co1 106.6(3) . 5_666
C212 C211 C216 120 . .
C212 C211 C2 118.6(7) . .
C216 C211 C2 121.2(7) . .
C211 C212 C213 120 . .
C211 C212 H212 120 . .
C213 C212 H212 120 . .
C214 C213 C212 120 . .
C214 C213 H213 120 . .
C212 C213 H213 120 . .
C213 C214 C215 120 . .
C213 C214 H214 120 . .
C215 C214 H214 120 . .
C214 C215 C216 120 . .
C214 C215 H215 120 . .
C216 C215 H215 120 . .
C215 C216 C211 120 . .
C215 C216 H216 120 . .
C211 C216 H216 120 . .
O221 C221 C2 108.9(4) . .
O221 C221 C226 110.2(4) . .
C2 C221 C226 109.2(5) . .
O221 C221 C222 111.1(4) . .
C2 C221 C222 107.7(4) . .
C226 C221 C222 109.7(4) . .
C221 C222 C223 113.4(5) . .
C221 C222 H22A 108.9 . .
C223 C222 H22A 108.9 . .
C221 C222 H22B 108.9 . .
C223 C222 H22B 108.9 . .
H22A C222 H22B 107.7 . .
C224 C223 C222 110.3(5) . .
C224 C223 H22C 109.6 . .
C222 C223 H22C 109.6 . .
C224 C223 H22D 109.6 . .
C222 C223 H22D 109.6 . .
H22C C223 H22D 108.1 . .
C223 C224 C225 112.5(5) . .
C223 C224 H22E 109.1 . .
C225 C224 H22E 109.1 . .
C223 C224 H22F 109.1 . .
C225 C224 H22F 109.1 . .
H22E C224 H22F 107.8 . .
C226 C225 C224 110.4(5) . .
C226 C225 H22G 109.6 . .
C224 C225 H22G 109.6 . .
C226 C225 H22H 109.6 . .
C224 C225 H22H 109.6 . .
H22G C225 H22H 108.1 . .
C225 C226 C221 111.2(5) . .
C225 C226 H22I 109.4 . .
C221 C226 H22I 109.4 . .
C225 C226 H22J 109.4 . .
C221 C226 H22J 109.4 . .
H22I C226 H22J 108 . .
C232 C231 C236 120 . .
C232 C231 C2 119.0(7) . .
C236 C231 C2 121.0(7) . .
C233 C232 C231 120 . .
C233 C232 H232 120 . .
C231 C232 H232 120 . .
C232 C233 C234 120 . .
C232 C233 H233 120 . .
C234 C233 H233 120 . .
C235 C234 C233 120 . .
C235 C234 H234 120 . .
C233 C234 H234 120 . .
C236 C235 C234 120 . .
C236 C235 H235 120 . .
C234 C235 H235 120 . .
C235 C236 C231 120 . .
C235 C236 H236 120 . .
C231 C236 H236 120 . .
C11 O11 Co1 126.3(4) . .
O12 C11 O11 126.2(7) . .
O12 C11 C15 107.6(9) . .
O11 C11 C15 126.0(10) . .
O12 C11 C12 126.5(8) . .
O11 C11 C12 107.3(8) . .
C13 C12 C14 114(4) . .
C13 C12 C11 110(4) . .
C14 C12 C11 105.2(12) . .
C13 C12 H12 109.1 . .
C14 C12 H12 109.1 . .
C11 C12 H12 109.1 . .
C17 C15 C16 116(3) . .
C17 C15 C11 109.6(14) . .
C16 C15 C11 108(4) . .
C17 C15 H15 107.7 . .
C16 C15 H15 107.7 . .
C11 C15 H15 107.7 . .
C15 C16 H16A 109.5 . .
C15 C16 H16B 109.5 . .
H16A C16 H16B 109.5 . .
C15 C16 H16C 109.5 . .
H16A C16 H16C 109.5 . .
H16B C16 H16C 109.5 . .
C15 C17 H17A 109.5 . .
C15 C17 H17B 109.5 . .
H17A C17 H17B 109.5 . .
C15 C17 H17C 109.5 . .
H17A C17 H17C 109.5 . .
H17B C17 H17C 109.5 . .

loop_
_geom_bond_atom_site_label_1
_geom_bond_atom_site_label_2
_geom_bond_distance
_geom_bond_site_symmetry_2
Co1 O2 1.996(4) 5_666
Co1 O11 2.013(4) .
Co1 O221 2.034(4) .
Co1 O121 2.049(4) .
Co1 N1 2.091(5) .
Co2 N2 1.878(4) 5_666
Co2 N2 1.878(4) .
Co2 O221 1.899(4) 5_666
Co2 O221 1.899(4) .
Co2 O1 1.921(4) 5_666
Co2 O1 1.921(4) .
C1 N1 1.302(7) .
C1 C111 1.494(8) .
C1 C121 1.524(8) .
C111 C116 1.380(8) .
C111 C112 1.382(9) .
C112 C113 1.387(9) .
C112 H112 0.95 .
C113 C114 1.377(11) .
C113 H113 0.95 .
C114 C115 1.393(11) .
C114 H114 0.95 .
C115 C116 1.390(9) .
C115 H115 0.95 .
C116 H116 0.95 .
C121 O121 1.439(7) .
C121 C126 1.529(8) .
C121 C122 1.541(8) .
C122 C123 1.525(9) .
C122 H12A 0.99 .
C122 H12B 0.99 .
C123 C124 1.508(10) .
C123 H12C 0.99 .
C123 H12D 0.99 .
C124 C125 1.539(10) .
C124 H12E 0.99 .
C124 H12F 0.99 .
C125 C126 1.543(8) .
C125 H12G 0.99 .
C125 H12H 0.99 .
C126 H12I 0.99 .
C126 H12J 0.99 .
N1 O1 1.348(6) .
O121 H121 0.813(19) .
O221 C221 1.415(6) .
C2 N2 1.290(7) .
C2 C231 1.484(9) .
C2 C211 1.513(8) .
C2 C221 1.529(7) .
N2 O2 1.364(6) .
O2 Co1 1.996(4) 5_666
C211 C212 1.39 .
C211 C216 1.39 .
C212 C213 1.39 .
C212 H212 0.95 .
C213 C214 1.39 .
C213 H213 0.95 .
C214 C215 1.39 .
C214 H214 0.95 .
C215 C216 1.39 .
C215 H215 0.95 .
C216 H216 0.95 .
C221 C226 1.538(8) .
C221 C222 1.543(8) .
C222 C223 1.548(8) .
C222 H22A 0.99 .
C222 H22B 0.99 .
C223 C224 1.510(9) .
C223 H22C 0.99 .
C223 H22D 0.99 .
C224 C225 1.540(9) .
C224 H22E 0.99 .
C224 H22F 0.99 .
C225 C226 1.537(8) .
C225 H22G 0.99 .
C225 H22H 0.99 .
C226 H22I 0.99 .
C226 H22J 0.99 .
C231 C232 1.39 .
C231 C236 1.39 .
C232 C233 1.39 .
C232 H232 0.95 .
C233 C234 1.39 .
C233 H233 0.95 .
C234 C235 1.39 .
C234 H234 0.95 .
C235 C236 1.39 .
C235 H235 0.95 .
C236 H236 0.95 .
O11 C11 1.272(8) .
O12 C11 1.219(9) .
C11 C15 1.51(2) .
C11 C12 1.61(2) .
C12 C13 1.50(11) .
C12 C14 1.57(3) .
C12 H12 1 .
C13 H13A 0.98 .
C13 H13B 0.98 .
C13 H13C 0.98 .
C14 H14A 0.98 .
C14 H14B 0.98 .
C14 H14C 0.98 .
C15 C17 1.51(3) .
C15 C16 1.51(11) .
C15 H15 1 .
C16 H16A 0.98 .
C16 H16B 0.98 .
C16 H16C 0.98 .
C17 H17A 0.98 .
C17 H17B 0.98 .
C17 H17C 0.98 .

loop_
_geom_hbond_atom_site_label_D
_geom_hbond_atom_site_label_H
_geom_hbond_atom_site_label_A
_geom_hbond_distance_DH
_geom_hbond_distance_HA
_geom_hbond_distance_DA
_geom_hbond_angle_DHA
O121 H121 O12 0.813(19) 1.79(2) 2.528(7) 149(5)

loop_
_platon_squeeze_void_nr
_platon_squeeze_void_average_x
_platon_squeeze_void_average_y
_platon_squeeze_void_average_z
_platon_squeeze_void_volume
_platon_squeeze_void_count_electrons
_platon_squeeze_void_content
1 0.250 0.250 -0.020 869 158 ' '
2 0.750 0.750 -0.017 869 157 ' '
